data_4343429
loop_
_publ_author_name
'Greenfield, Tiffany J.'
'Hoffman, Amanda E.'
'Marino, Nadia'
'Goos, Alan G.'
'Lloret, Francesc'
'Julve, Miguel'
'Doyle, Robert P.'

_publ_section_title
;
 Ferromagnetic Coupling in &quot;Double-Bridged&quot;
 Dihydrogenpyrophosphate Complexes of Cobalt(II) and Nickel(II).
;
_journal_issue 13
_journal_name_full 'Inorganic chemistry'
_journal_page_first 6537
_journal_page_last 6546
_journal_paper_doi 10.1021/acs.inorgchem.5b00866
_journal_volume 54
_journal_year 2015
_chemical_formula_moiety 'C20 H24 Ni2 N4 O16 P4, 2(H2 O)'
_chemical_formula_sum 'C20 H28 N4 Ni2 O18 P4'
_chemical_formula_weight 853.76
_chemical_name_systematic
;
 ?
;
_space_group_crystal_system triclinic
_space_group_IT_number 2
_space_group_name_Hall '-P 1'
_space_group_name_H-M_alt 'P -1'
_symmetry_space_group_name_Hall '-P 1'
_symmetry_space_group_name_H-M 'P -1'
_atom_sites_solution_hydrogens mixed
_atom_sites_solution_primary direct
_atom_sites_solution_secondary difmap
_audit_creation_method SHELXL-2013
_cell_angle_alpha 83.110(4)
_cell_angle_beta 79.799(4)
_cell_angle_gamma 67.755(4)
_cell_formula_units_Z 1
_cell_length_a 8.0187(15)
_cell_length_b 9.4817(18)
_cell_length_c 10.757(2)
_cell_measurement_temperature 90(2)
_cell_volume 743.8(2)
_computing_cell_refinement 'Bruker SAINT'
_computing_data_collection 'Bruker APEX2'
_computing_data_reduction 'Bruker SAINT'
_computing_molecular_graphics 'Bruker SHELXTL'
_computing_publication_material 'Bruker SHELXTL'
_computing_structure_refinement 'SHELXL-2013 (Sheldrick, 2013)'
_computing_structure_solution 'SHELXS-97 (Sheldrick, 2008)'
_diffrn_ambient_temperature 90(2)
_diffrn_measured_fraction_theta_full 0.999
_diffrn_measured_fraction_theta_max 0.995
_diffrn_measurement_device_type 'CCD area detector'
_diffrn_measurement_method '\f and \w scans'
_diffrn_radiation_source 'fine-focus sealed tube'
_diffrn_radiation_type MoK\a
_diffrn_radiation_wavelength 0.71073
_diffrn_reflns_av_unetI/netI 0.0317
_diffrn_reflns_laue_measured_fraction_full 0.999
_diffrn_reflns_laue_measured_fraction_max 0.995
_diffrn_reflns_limit_h_max 10
_diffrn_reflns_limit_h_min -9
_diffrn_reflns_limit_k_max 11
_diffrn_reflns_limit_k_min -11
_diffrn_reflns_limit_l_max 13
_diffrn_reflns_limit_l_min 0
_diffrn_reflns_number 3010
_diffrn_reflns_point_group_measured_fraction_full 0.999
_diffrn_reflns_point_group_measured_fraction_max 0.995
_diffrn_reflns_theta_full 25.242
_diffrn_reflns_theta_max 26.404
_diffrn_reflns_theta_min 1.927
_exptl_absorpt_coefficient_mu 1.572
_exptl_absorpt_correction_T_max 0.7454
_exptl_absorpt_correction_T_min 0.6764
_exptl_absorpt_correction_type multi-scan
_exptl_absorpt_process_details 'TWINABS (Sheldrick, 2012)'
_exptl_crystal_colour Green
_exptl_crystal_density_diffrn 1.906
_exptl_crystal_description Block
_exptl_crystal_F_000 436
_exptl_crystal_size_max 0.200
_exptl_crystal_size_mid 0.200
_exptl_crystal_size_min 0.200
_refine_diff_density_max 0.494
_refine_diff_density_min -0.451
_refine_diff_density_rms 0.118
_refine_ls_extinction_method none
_refine_ls_goodness_of_fit_ref 1.099
_refine_ls_hydrogen_treatment mixed
_refine_ls_matrix_type full
_refine_ls_number_parameters 232
_refine_ls_number_reflns 3010
_refine_ls_number_restraints 4
_refine_ls_restrained_S_all 1.099
_refine_ls_R_factor_all 0.0362
_refine_ls_R_factor_gt 0.0303
_refine_ls_shift/su_max 0.000
_refine_ls_shift/su_mean 0.000
_refine_ls_structure_factor_coef Fsqd
_refine_ls_weighting_details 'w=1/[\s^2^(Fo^2^)+(0.0703P)^2^] where P=(Fo^2^+2Fc^2^)/3'
_refine_ls_weighting_scheme calc
_refine_ls_wR_factor_gt 0.0928
_refine_ls_wR_factor_ref 0.0997
_reflns_Friedel_coverage 0.000
_reflns_number_gt 2717
_reflns_number_total 3010
_reflns_threshold_expression 'I > 2\s(I)'
_cod_data_source_file ic5b00866_si_001.cif
_cod_data_source_block 2
_cod_depositor_comments
;
The following automatic conversions were performed:

'_exptl_absorpt_correction_type' value 'Multi-scan' changed to
'multi-scan' according to
/usr/data/users/saulius/crontab/automatic-downloads/rss-feeds/ACS/lib/dictionaries/cif_core.dic
dictionary named 'cif_core.dic' version 2.4.2 from 2011-04-26.

Automatic conversion script
Id: cif_fix_values 3271 2015-04-21 07:52:19Z andrius 

 Adding full bibliography for 4343428--4343430.cif.
;
_cod_database_code 4343429
_shelx_space_group_comment
;
The symmetry employed for this shelxl refinement is uniquely defined
by the following loop, which should always be used as a source of
symmetry information in preference to the above space-group names.
They are only intended as comments.
;
_shelx_estimated_absorpt_t_min 0.744
_shelx_estimated_absorpt_t_max 0.744
_shelxl_version_number 2013-4

loop_
_space_group_symop_operation_xyz
'x, y, z'
'-x, -y, -z'

loop_
_atom_site_label
_atom_site_type_symbol
_atom_site_fract_x
_atom_site_fract_y
_atom_site_fract_z
_atom_site_U_iso_or_equiv
_atom_site_adp_type
_atom_site_occupancy
_atom_site_site_symmetry_order
_atom_site_calc_flag
_atom_site_refinement_flags_posn
_atom_site_refinement_flags_adp
Ni1 Ni 0.58764(6) 0.76400(5) 0.66491(4) 0.00830(14) Uani 1 1 d . .
P1 P 0.23141(12) 1.06160(10) 0.57789(8) 0.0082(2) Uani 1 1 d . .
P2 P 0.34784(12) 0.77490(10) 0.45164(9) 0.0090(2) Uani 1 1 d . .
O1 O 0.3946(3) 0.9900(3) 0.6479(2) 0.0093(5) Uani 1 1 d . .
O2 O 0.0571(3) 1.1183(3) 0.6788(2) 0.0106(5) Uani 1 1 d . .
H2O H -0.0317 1.1753 0.6428 0.016 Uiso 1 1 calc R U
O3 O 0.2360(3) 1.1842(3) 0.4795(2) 0.0118(5) Uani 1 1 d . .
O4 O 0.2054(3) 0.9269(3) 0.5160(2) 0.0122(5) Uani 1 1 d . .
O5 O 0.4808(3) 0.6887(3) 0.5400(2) 0.0128(5) Uani 1 1 d . .
O6 O 0.4390(3) 0.8312(3) 0.3249(2) 0.0142(5) Uani 1 1 d . .
H6O H 0.4978 0.8821 0.3409 0.021 Uiso 1 1 calc R U
O7 O 0.2298(3) 0.6980(3) 0.4187(2) 0.0118(5) Uani 1 1 d . .
O1W O 0.7793(3) 0.5486(3) 0.6840(2) 0.0115(5) Uani 1 1 d D .
H1WA H 0.890(3) 0.526(5) 0.666(4) 0.017 Uiso 1 1 d D U
H1WB H 0.774(6) 0.486(4) 0.640(4) 0.017 Uiso 1 1 d D U
O2W O 0.1375(4) 0.4957(3) 0.6171(3) 0.0199(6) Uani 1 1 d D .
H2WA H 0.163(7) 0.560(4) 0.567(4) 0.030 Uiso 1 1 d D U
H2WB H 0.206(6) 0.414(3) 0.588(5) 0.030 Uiso 1 1 d D U
N1 N 0.4291(4) 0.7022(3) 0.8177(3) 0.0104(6) Uani 1 1 d . .
N2 N 0.6775(4) 0.8236(3) 0.8116(3) 0.0102(6) Uani 1 1 d . .
C1 C 0.3125(5) 0.6346(4) 0.8119(4) 0.0153(8) Uani 1 1 d . .
H1A H 0.2966 0.6142 0.7314 0.018 Uiso 1 1 calc R U
C2 C 0.2136(5) 0.5929(4) 0.9190(4) 0.0184(8) Uani 1 1 d . .
H2A H 0.1322 0.5439 0.9119 0.022 Uiso 1 1 calc R U
C3 C 0.2352(5) 0.6239(4) 1.0365(4) 0.0175(8) Uani 1 1 d . .
H3A H 0.1670 0.5983 1.1113 0.021 Uiso 1 1 calc R U
C4 C 0.3584(5) 0.6930(4) 1.0433(4) 0.0152(8) Uani 1 1 d . .
H4A H 0.3752 0.7158 1.1228 0.018 Uiso 1 1 calc R U
C5 C 0.4568(5) 0.7282(4) 0.9317(4) 0.0118(7) Uani 1 1 d . .
C6 C 0.5996(5) 0.7936(4) 0.9285(4) 0.0132(7) Uani 1 1 d . .
C7 C 0.6514(5) 0.8203(4) 1.0365(4) 0.0154(8) Uani 1 1 d . .
H7A H 0.5953 0.7971 1.1177 0.018 Uiso 1 1 calc R U
C8 C 0.7855(5) 0.8809(4) 1.0257(4) 0.0177(8) Uani 1 1 d . .
H8A H 0.8231 0.9000 1.0989 0.021 Uiso 1 1 calc R U
C9 C 0.8644(5) 0.9136(4) 0.9047(4) 0.0159(8) Uani 1 1 d . .
H9A H 0.9548 0.9577 0.8941 0.019 Uiso 1 1 calc R U
C10 C 0.8096(5) 0.8810(4) 0.8012(4) 0.0129(7) Uani 1 1 d . .
H10A H 0.8672 0.8998 0.7192 0.015 Uiso 1 1 calc R U

loop_
_atom_site_aniso_label
_atom_site_aniso_U_11
_atom_site_aniso_U_22
_atom_site_aniso_U_33
_atom_site_aniso_U_23
_atom_site_aniso_U_13
_atom_site_aniso_U_12
Ni1 0.0096(2) 0.0092(2) 0.0064(2) -0.00002(18) -0.00181(17) -0.00359(16)
P1 0.0081(4) 0.0087(4) 0.0078(4) -0.0009(3) -0.0008(3) -0.0030(3)
P2 0.0102(4) 0.0082(4) 0.0097(4) -0.0016(3) -0.0028(4) -0.0035(3)
O1 0.0107(12) 0.0082(11) 0.0086(13) 0.0012(9) -0.0026(9) -0.0030(9)
O2 0.0090(11) 0.0113(12) 0.0094(12) -0.0011(10) -0.0011(10) -0.0012(9)
O3 0.0098(12) 0.0138(13) 0.0109(13) 0.0024(10) -0.0003(10) -0.0047(10)
O4 0.0108(12) 0.0097(12) 0.0163(14) -0.0053(10) -0.0034(10) -0.0021(10)
O5 0.0137(12) 0.0104(12) 0.0138(13) -0.0027(10) -0.0047(10) -0.0019(10)
O6 0.0191(13) 0.0173(13) 0.0103(13) 0.0006(11) -0.0041(11) -0.0107(11)
O7 0.0135(12) 0.0104(12) 0.0147(13) -0.0013(10) -0.0060(10) -0.0060(10)
O1W 0.0119(12) 0.0108(12) 0.0118(14) -0.0014(10) -0.0023(10) -0.0035(10)
O2W 0.0167(14) 0.0226(16) 0.0174(15) -0.0042(12) -0.0005(12) -0.0039(12)
N1 0.0120(14) 0.0072(15) 0.0101(15) 0.0035(11) -0.0036(12) -0.0015(12)
N2 0.0116(14) 0.0089(14) 0.0085(15) 0.0000(11) -0.0029(11) -0.0014(12)
C1 0.0127(17) 0.017(2) 0.0147(19) -0.0008(15) -0.0053(15) -0.0026(15)
C2 0.0106(18) 0.018(2) 0.026(2) 0.0011(17) -0.0025(16) -0.0051(15)
C3 0.0156(19) 0.017(2) 0.0144(19) 0.0068(16) 0.0014(15) -0.0039(16)
C4 0.0129(18) 0.0162(19) 0.0122(19) -0.0002(15) -0.0006(14) -0.0010(15)
C5 0.0097(17) 0.0083(17) 0.0137(19) -0.0039(14) 0.0000(13) 0.0009(13)
C6 0.0140(18) 0.0112(18) 0.0130(19) 0.0011(15) -0.0031(14) -0.0032(14)
C7 0.0158(18) 0.0161(19) 0.0129(19) -0.0043(15) -0.0026(14) -0.0030(15)
C8 0.020(2) 0.014(2) 0.018(2) -0.0068(16) -0.0063(16) -0.0021(16)
C9 0.0161(19) 0.0156(19) 0.019(2) -0.0037(16) -0.0053(15) -0.0067(15)
C10 0.0124(17) 0.0112(18) 0.0145(18) -0.0003(15) -0.0036(14) -0.0030(14)

loop_
_atom_type_symbol
_atom_type_description
_atom_type_scat_dispersion_real
_atom_type_scat_dispersion_imag
_atom_type_scat_source
C C 0.0033 0.0016 'International Tables Vol C Tables 4.2.6.8 and 6.1.1.4'
H H 0.0000 0.0000 'International Tables Vol C Tables 4.2.6.8 and 6.1.1.4'
N N 0.0061 0.0033 'International Tables Vol C Tables 4.2.6.8 and 6.1.1.4'
O O 0.0106 0.0060 'International Tables Vol C Tables 4.2.6.8 and 6.1.1.4'
P P 0.1023 0.0942 'International Tables Vol C Tables 4.2.6.8 and 6.1.1.4'
Ni Ni 0.3393 1.1124 'International Tables Vol C Tables 4.2.6.8 and 6.1.1.4'

loop_
_geom_angle_atom_site_label_1
_geom_angle_atom_site_label_2
_geom_angle_atom_site_label_3
_geom_angle
_geom_angle_site_symmetry_1
_geom_angle_site_symmetry_3
O5 Ni1 O1W 89.62(10) . .
O5 Ni1 O3 90.87(10) . 2_676
O1W Ni1 O3 89.11(10) . 2_676
O5 Ni1 N2 171.56(11) . .
O1W Ni1 N2 88.21(11) . .
O3 Ni1 N2 97.25(11) 2_676 .
O5 Ni1 N1 92.16(11) . .
O1W Ni1 N1 87.19(11) . .
O3 Ni1 N1 175.20(11) 2_676 .
N2 Ni1 N1 79.59(12) . .
O5 Ni1 O1 92.25(10) . .
O1W Ni1 O1 178.06(10) . .
O3 Ni1 O1 90.32(9) 2_676 .
N2 Ni1 O1 90.03(10) . .
N1 Ni1 O1 93.28(10) . .
O5 Ni1 Ni1 78.41(7) . 2_676
O1W Ni1 Ni1 140.75(7) . 2_676
O3 Ni1 Ni1 54.35(7) 2_676 2_676
N2 Ni1 Ni1 108.23(9) . 2_676
N1 Ni1 Ni1 130.00(8) . 2_676
O1 Ni1 Ni1 39.38(7) . 2_676
O3 P1 O1 117.04(14) . .
O3 P1 O2 110.94(14) . .
O1 P1 O2 107.77(14) . .
O3 P1 O4 109.50(15) . .
O1 P1 O4 107.51(13) . .
O2 P1 O4 103.12(13) . .
O5 P2 O7 117.26(15) . .
O5 P2 O6 112.82(15) . .
O7 P2 O6 107.64(14) . .
O5 P2 O4 108.74(14) . .
O7 P2 O4 103.98(13) . .
O6 P2 O4 105.41(14) . .
P1 O1 Ni1 133.06(14) . .
P1 O2 H2O 109.5 . .
P1 O3 Ni1 140.29(16) . 2_676
P1 O4 P2 132.45(16) . .
P2 O5 Ni1 130.63(15) . .
P2 O6 H6O 109.5 . .
Ni1 O1W H1WA 125(3) . .
Ni1 O1W H1WB 115(3) . .
H1WA O1W H1WB 96(4) . .
H2WA O2W H2WB 104(5) . .
C1 N1 C5 119.4(3) . .
C1 N1 Ni1 125.6(3) . .
C5 N1 Ni1 114.9(2) . .
C10 N2 C6 118.4(3) . .
C10 N2 Ni1 126.4(3) . .
C6 N2 Ni1 115.1(2) . .
N1 C1 C2 122.5(4) . .
N1 C1 H1A 118.8 . .
C2 C1 H1A 118.8 . .
C1 C2 C3 118.9(4) . .
C1 C2 H2A 120.6 . .
C3 C2 H2A 120.6 . .
C2 C3 C4 119.0(4) . .
C2 C3 H3A 120.5 . .
C4 C3 H3A 120.5 . .
C3 C4 C5 118.9(4) . .
C3 C4 H4A 120.5 . .
C5 C4 H4A 120.5 . .
N1 C5 C4 121.3(3) . .
N1 C5 C6 115.3(3) . .
C4 C5 C6 123.4(4) . .
N2 C6 C7 122.0(3) . .
N2 C6 C5 115.1(3) . .
C7 C6 C5 122.9(4) . .
C8 C7 C6 119.5(4) . .
C8 C7 H7A 120.3 . .
C6 C7 H7A 120.3 . .
C7 C8 C9 118.4(4) . .
C7 C8 H8A 120.8 . .
C9 C8 H8A 120.8 . .
C10 C9 C8 119.1(4) . .
C10 C9 H9A 120.4 . .
C8 C9 H9A 120.4 . .
N2 C10 C9 122.5(4) . .
N2 C10 H10A 118.8 . .
C9 C10 H10A 118.8 . .

loop_
_geom_bond_atom_site_label_1
_geom_bond_atom_site_label_2
_geom_bond_distance
_geom_bond_site_symmetry_2
Ni1 O5 2.037(3) .
Ni1 O1W 2.052(3) .
Ni1 O3 2.054(2) 2_676
Ni1 N2 2.062(3) .
Ni1 N1 2.062(3) .
Ni1 O1 2.125(2) .
Ni1 Ni1 5.2713(12) 2_676
P1 O3 1.482(3) .
P1 O1 1.515(3) .
P1 O2 1.567(2) .
P1 O4 1.604(3) .
P2 O5 1.490(3) .
P2 O7 1.503(2) .
P2 O6 1.564(3) .
P2 O4 1.604(2) .
O2 H2O 0.8400 .
O3 Ni1 2.054(2) 2_676
O6 H6O 0.8400 .
O1W H1WA 0.825(19) .
O1W H1WB 0.817(19) .
O2W H2WA 0.825(19) .
O2W H2WB 0.817(19) .
N1 C1 1.331(5) .
N1 C5 1.351(5) .
N2 C10 1.346(5) .
N2 C6 1.350(5) .
C1 C2 1.384(6) .
C1 H1A 0.9500 .
C2 C3 1.386(6) .
C2 H2A 0.9500 .
C3 C4 1.393(5) .
C3 H3A 0.9500 .
C4 C5 1.394(5) .
C4 H4A 0.9500 .
C5 C6 1.489(5) .
C6 C7 1.382(5) .
C7 C8 1.381(5) .
C7 H7A 0.9500 .
C8 C9 1.397(6) .
C8 H8A 0.9500 .
C9 C10 1.373(5) .
C9 H9A 0.9500 .
C10 H10A 0.9500 .

loop_
_geom_hbond_atom_site_label_D
_geom_hbond_atom_site_label_H
_geom_hbond_atom_site_label_A
_geom_hbond_distance_DH
_geom_hbond_distance_HA
_geom_hbond_distance_DA
_geom_hbond_angle_DHA
_geom_hbond_site_symmetry_A
O1W H1WA O2W 0.825(19) 1.88(2) 2.699(4) 174(4) 1_655
O1W H1WB O7 0.817(19) 1.94(2) 2.733(3) 164(4) 2_666
O2W H2WA O7 0.825(19) 2.07(2) 2.883(4) 170(5) .
O2W H2WB O5 0.817(19) 2.53(4) 3.179(4) 137(4) 2_666
O2 H2O O7 0.84 1.77 2.609(3) 174.5 2_576
O6 H6O O1 0.84 1.76 2.590(3) 170.0 2_676
